data_7059116
loop_
_publ_author_name
'Huang, Haifeng'
'Li, Ying'
'Yang, Jun'
'Pan, Renming'
'Lin, Xiangyang'

_publ_section_title
;
 Materials with good energetic properties resulting from the smart
 combination of nitramino and dinitromethyl group with furazan
;
_journal_issue 15
_journal_name_full 'New Journal of Chemistry'
_journal_page_first 7697
_journal_paper_doi 10.1039/C7NJ01417A
_journal_volume 41
_journal_year 2017
_chemical_formula_sum 'C3 H8 N8 O7'
_chemical_formula_weight 268.17
_space_group_crystal_system triclinic
_space_group_IT_number 2
_space_group_name_Hall '-P 1'
_space_group_name_H-M_alt 'P -1'
_atom_sites_solution_hydrogens difmap
_audit_creation_method SHELXL-2013
_audit_update_record
;
2017-02-15 deposited with the CCDC.
2017-06-20 downloaded from the CCDC.
;
_cell_angle_alpha 105.941(6)
_cell_angle_beta 91.695(6)
_cell_angle_gamma 114.650(5)
_cell_formula_units_Z 2
_cell_length_a 7.588(2)
_cell_length_b 7.666(2)
_cell_length_c 10.104(3)
_cell_measurement_reflns_used 746
_cell_measurement_temperature 293(2)
_cell_measurement_theta_max 50.089
_cell_measurement_theta_min 5.990
_cell_volume 506.6(2)
_computing_cell_refinement 'Bruker SMART'
_computing_data_collection 'Bruker SMART'
_computing_data_reduction 'Bruker SHELXTL'
_computing_molecular_graphics 'Bruker SHELXTL'
_computing_publication_material 'Bruker SHELXTL'
_computing_structure_refinement 'SHELXL-2013 (Sheldrick, 2013)'
_computing_structure_solution 'Bruker SHELXTL'
_diffrn_ambient_temperature 293(2)
_diffrn_measured_fraction_theta_full 0.998
_diffrn_measured_fraction_theta_max 0.998
_diffrn_measurement_device_type 'CCD area detector'
_diffrn_measurement_method 'phi and omega scans'
_diffrn_radiation_type MoK\a
_diffrn_radiation_wavelength 0.71073
_diffrn_reflns_av_R_equivalents 0.0256
_diffrn_reflns_av_unetI/netI 0.0505
_diffrn_reflns_Laue_measured_fraction_full 0.998
_diffrn_reflns_Laue_measured_fraction_max 0.998
_diffrn_reflns_limit_h_max 9
_diffrn_reflns_limit_h_min -9
_diffrn_reflns_limit_k_max 9
_diffrn_reflns_limit_k_min -9
_diffrn_reflns_limit_l_max 12
_diffrn_reflns_limit_l_min -7
_diffrn_reflns_number 2910
_diffrn_reflns_point_group_measured_fraction_full 0.998
_diffrn_reflns_point_group_measured_fraction_max 0.998
_diffrn_reflns_theta_full 25.242
_diffrn_reflns_theta_max 25.490
_diffrn_reflns_theta_min 2.125
_exptl_absorpt_coefficient_mu 0.167
_exptl_absorpt_correction_T_max 0.7456
_exptl_absorpt_correction_T_min 0.5498
_exptl_absorpt_correction_type multi-scan
_exptl_absorpt_process_details sadabs
_exptl_crystal_colour yellow
_exptl_crystal_density_diffrn 1.758
_exptl_crystal_description prismatic
_exptl_crystal_F_000 276
_exptl_crystal_size_max 0.220
_exptl_crystal_size_mid 0.150
_exptl_crystal_size_min 0.070
_refine_diff_density_max 0.226
_refine_diff_density_min -0.200
_refine_diff_density_rms 0.055
_refine_ls_extinction_method none
_refine_ls_goodness_of_fit_ref 1.074
_refine_ls_hydrogen_treatment refall
_refine_ls_matrix_type full
_refine_ls_number_parameters 195
_refine_ls_number_reflns 1882
_refine_ls_number_restraints 0
_refine_ls_restrained_S_all 1.074
_refine_ls_R_factor_all 0.0653
_refine_ls_R_factor_gt 0.0493
_refine_ls_shift/su_max 0.000
_refine_ls_shift/su_mean 0.000
_refine_ls_structure_factor_coef Fsqd
_refine_ls_weighting_details 'w=1/[\s^2^(Fo^2^)+(0.0555P)^2^+0.0980P] where P=(Fo^2^+2Fc^2^)/3'
_refine_ls_weighting_scheme calc
_refine_ls_wR_factor_gt 0.1154
_refine_ls_wR_factor_ref 0.1246
_reflns_Friedel_coverage 0.000
_reflns_number_gt 1455
_reflns_number_total 1882
_reflns_threshold_expression 'I > 2\s(I)'
_cod_data_source_file c7nj01417a2.cif
_cod_data_source_block cd16390
_cod_original_cell_volume 506.6(3)
_cod_database_code 7059116
_shelx_space_group_comment
; 
The symmetry employed for this shelxl refinement is uniquely defined 
by the following loop, which should always be used as a source of 
symmetry information in preference to the above space-group names. 
They are only intended as comments. 
;
_shelx_estimated_absorpt_t_min 0.964
_shelx_estimated_absorpt_t_max 0.988
_shelxl_version_number 2013-4

loop_
_space_group_symop_operation_xyz
'x, y, z'
'-x, -y, -z'

loop_
_atom_site_label
_atom_site_type_symbol
_atom_site_fract_x
_atom_site_fract_y
_atom_site_fract_z
_atom_site_U_iso_or_equiv
_atom_site_adp_type
_atom_site_occupancy
_atom_site_site_symmetry_order
_atom_site_calc_flag
N1 N 0.5557(3) 0.3029(3) -0.0093(2) 0.0351(5) Uani 1 1 d
N2 N 0.4289(3) 0.2212(3) 0.1813(2) 0.0405(6) Uani 1 1 d
N3 N 0.8423(3) 0.6182(3) 0.1271(2) 0.0328(5) Uani 1 1 d
N4 N 0.9053(3) 0.6583(3) 0.0142(2) 0.0297(5) Uani 1 1 d
N5 N 0.7044(3) 0.7044(3) 0.4214(2) 0.0331(5) Uani 1 1 d
N6 N 0.7231(3) 0.4126(3) 0.4579(2) 0.0320(5) Uani 1 1 d
N7 N 0.9324(5) 0.0968(4) 0.2238(3) 0.0431(6) Uani 1 1 d
N8 N 0.2922(5) 0.8392(4) 0.2915(3) 0.0404(6) Uani 1 1 d
O1 O 0.4043(3) 0.1625(2) 0.03737(18) 0.0420(5) Uani 1 1 d
O2 O 0.8217(3) 0.5551(3) -0.10667(18) 0.0445(5) Uani 1 1 d
O3 O 1.0649(2) 0.8208(3) 0.03752(18) 0.0399(5) Uani 1 1 d
O4 O 0.6356(3) 0.7643(3) 0.3392(2) 0.0439(5) Uani 1 1 d
O5 O 0.7947(4) 0.8186(3) 0.5391(2) 0.0621(7) Uani 1 1 d
O6 O 0.8026(3) 0.5032(3) 0.58232(19) 0.0520(6) Uani 1 1 d
O7 O 0.6815(3) 0.2262(2) 0.40646(18) 0.0419(5) Uani 1 1 d
C1 C 0.6688(3) 0.4435(3) 0.1061(2) 0.0272(5) Uani 1 1 d
C2 C 0.5891(3) 0.3910(3) 0.2247(2) 0.0292(6) Uani 1 1 d
C3 C 0.6735(3) 0.5021(3) 0.3723(2) 0.0283(6) Uani 1 1 d
H1 H 1.035(7) 0.185(7) 0.284(5) 0.103(16) Uiso 1 1 d
H2 H 0.917(5) 0.136(5) 0.143(4) 0.065(10) Uiso 1 1 d
H3 H 0.918(8) -0.022(8) 0.211(5) 0.13(2) Uiso 1 1 d
H4 H 0.831(8) 0.093(7) 0.266(5) 0.124(19) Uiso 1 1 d
H5 H 0.182(9) 0.814(8) 0.247(6) 0.15(2) Uiso 1 1 d
H6 H 0.276(7) 0.779(7) 0.354(5) 0.119(18) Uiso 1 1 d
H7 H 0.364(8) 0.807(8) 0.246(6) 0.14(2) Uiso 1 1 d
H8 H 0.354(7) 0.973(7) 0.338(5) 0.116(16) Uiso 1 1 d

loop_
_atom_site_aniso_label
_atom_site_aniso_U_11
_atom_site_aniso_U_22
_atom_site_aniso_U_33
_atom_site_aniso_U_23
_atom_site_aniso_U_13
_atom_site_aniso_U_12
N1 0.0335(11) 0.0294(11) 0.0324(12) 0.0088(9) 0.0024(9) 0.0055(9)
N2 0.0431(13) 0.0312(11) 0.0323(13) 0.0092(10) 0.0041(10) 0.0032(10)
N3 0.0311(11) 0.0318(11) 0.0256(11) 0.0079(9) 0.0023(9) 0.0056(9)
N4 0.0342(11) 0.0271(10) 0.0292(12) 0.0086(9) 0.0075(9) 0.0149(9)
N5 0.0401(12) 0.0287(11) 0.0304(12) 0.0078(10) 0.0065(10) 0.0161(10)
N6 0.0380(12) 0.0248(10) 0.0301(12) 0.0089(9) 0.0090(10) 0.0106(9)
N7 0.0544(17) 0.0366(14) 0.0319(14) 0.0080(12) 0.0017(13) 0.0164(13)
N8 0.0490(16) 0.0306(13) 0.0390(15) 0.0079(12) -0.0006(13) 0.0177(12)
O1 0.0407(11) 0.0302(9) 0.0331(11) 0.0055(8) -0.0018(8) -0.0015(8)
O2 0.0587(12) 0.0329(9) 0.0228(10) 0.0016(8) 0.0059(9) 0.0071(9)
O3 0.0319(10) 0.0342(9) 0.0403(11) 0.0126(8) 0.0034(8) 0.0019(8)
O4 0.0537(12) 0.0371(10) 0.0492(12) 0.0175(9) 0.0027(10) 0.0258(9)
O5 0.1033(18) 0.0369(11) 0.0380(12) -0.0045(10) -0.0134(12) 0.0351(12)
O6 0.0830(15) 0.0345(10) 0.0267(10) 0.0058(9) -0.0084(10) 0.0184(10)
O7 0.0567(12) 0.0238(9) 0.0432(11) 0.0088(8) 0.0044(9) 0.0175(8)
C1 0.0301(13) 0.0254(11) 0.0230(12) 0.0057(10) 0.0007(10) 0.0110(10)
C2 0.0311(13) 0.0229(11) 0.0303(14) 0.0076(10) 0.0039(10) 0.0097(10)
C3 0.0350(13) 0.0234(11) 0.0250(13) 0.0085(10) 0.0067(10) 0.0109(10)

loop_
_atom_type_symbol
_atom_type_description
_atom_type_scat_dispersion_real
_atom_type_scat_dispersion_imag
_atom_type_scat_source
C C 0.0033 0.0016 'International Tables Vol C Tables 4.2.6.8 and 6.1.1.4'
H H 0.0000 0.0000 'International Tables Vol C Tables 4.2.6.8 and 6.1.1.4'
N N 0.0061 0.0033 'International Tables Vol C Tables 4.2.6.8 and 6.1.1.4'
O O 0.0106 0.0060 'International Tables Vol C Tables 4.2.6.8 and 6.1.1.4'

loop_
_geom_angle_atom_site_label_1
_geom_angle_atom_site_label_2
_geom_angle_atom_site_label_3
_geom_angle
C1 N1 O1 104.39(18)
C2 N2 O1 105.89(19)
N4 N3 C1 116.23(19)
O2 N4 O3 120.2(2)
O2 N4 N3 125.3(2)
O3 N4 N3 114.53(19)
O5 N5 O4 121.2(2)
O5 N5 C3 122.6(2)
O4 N5 C3 116.2(2)
O6 N6 O7 119.2(2)
O6 N6 C3 123.51(19)
O7 N6 C3 117.3(2)
H1 N7 H2 113(4)
H1 N7 H3 112(5)
H2 N7 H3 118(4)
H1 N7 H4 106(4)
H2 N7 H4 105(4)
H3 N7 H4 101(4)
H5 N8 H6 111(5)
H5 N8 H7 116(5)
H6 N8 H7 105(5)
H5 N8 H8 108(5)
H6 N8 H8 107(4)
H7 N8 H8 109(5)
N2 O1 N1 111.28(16)
N1 C1 N3 131.2(2)
N1 C1 C2 109.3(2)
N3 C1 C2 119.5(2)
N2 C2 C1 109.2(2)
N2 C2 C3 123.9(2)
C1 C2 C3 126.9(2)
N6 C3 N5 121.5(2)
N6 C3 C2 121.19(19)
N5 C3 C2 117.3(2)

loop_
_geom_bond_atom_site_label_1
_geom_bond_atom_site_label_2
_geom_bond_distance
N1 C1 1.318(3)
N1 O1 1.407(3)
N2 C2 1.304(3)
N2 O1 1.380(3)
N3 N4 1.314(3)
N3 C1 1.389(3)
N4 O2 1.235(2)
N4 O3 1.279(2)
N5 O5 1.236(3)
N5 O4 1.248(3)
N5 C3 1.405(3)
N6 O6 1.246(3)
N6 O7 1.272(2)
N6 C3 1.372(3)
N7 H1 0.86(5)
N7 H2 0.97(4)
N7 H3 0.84(5)
N7 H4 0.88(6)
N8 H5 0.85(7)
N8 H6 0.86(5)
N8 H7 0.79(6)
N8 H8 0.90(5)
C1 C2 1.438(3)
C2 C3 1.466(3)

loop_
_geom_hbond_atom_site_label_D
_geom_hbond_atom_site_label_H
_geom_hbond_atom_site_label_A
_geom_hbond_distance_DH
_geom_hbond_distance_HA
_geom_hbond_distance_DA
_geom_hbond_angle_DHA
_geom_hbond_site_symmetry_A
N8 H8 O7 0.90(5) 2.36(5) 3.077(3) 137(4) 1_565
N8 H8 O5 0.90(5) 2.42(5) 3.048(4) 127(4) 2_676
N8 H8 N2 0.90(5) 2.69(4) 3.197(4) 117(3) 1_565
N8 H7 O4 0.79(6) 2.42(6) 2.946(4) 124(5) .
N8 H7 N1 0.79(6) 2.49(6) 3.192(4) 148(5) 2_665
N8 H6 O7 0.86(5) 2.45(5) 3.239(4) 153(4) 2_666
N8 H6 O6 0.86(5) 2.27(5) 3.058(3) 152(4) 2_666
N8 H5 O3 0.85(7) 2.30(6) 2.986(4) 138(5) 1_455
N8 H5 N3 0.85(7) 2.44(6) 3.253(4) 159(5) 1_455
N7 H4 O7 0.88(6) 2.15(6) 2.965(4) 154(4) .
N7 H3 O3 0.84(5) 2.42(5) 2.955(4) 123(4) 1_545
N7 H3 N4 0.84(5) 2.66(5) 3.364(3) 142(4) 1_545
N7 H3 N3 0.84(5) 2.45(5) 3.284(4) 169(5) 1_545
N7 H2 O3 0.97(4) 1.94(4) 2.878(3) 163(3) 2_765
N7 H2 O2 0.97(4) 2.51(3) 3.117(3) 121(2) 2_765
N7 H2 N4 0.97(4) 2.56(4) 3.399(4) 145(3) 2_765
N7 H1 O6 0.86(5) 2.17(5) 2.934(3) 147(4) 2_766
N7 H1 O5 0.86(5) 2.19(5) 2.860(4) 135(4) 2_766

loop_
_geom_torsion_atom_site_label_1
_geom_torsion_atom_site_label_2
_geom_torsion_atom_site_label_3
_geom_torsion_atom_site_label_4
_geom_torsion
C1 N3 N4 O2 0.9(3)
C1 N3 N4 O3 179.7(2)
C2 N2 O1 N1 -0.2(3)
C1 N1 O1 N2 0.0(3)
O1 N1 C1 N3 178.6(2)
O1 N1 C1 C2 0.3(3)
N4 N3 C1 N1 2.6(4)
N4 N3 C1 C2 -179.2(2)
O1 N2 C2 C1 0.4(3)
O1 N2 C2 C3 -177.6(2)
N1 C1 C2 N2 -0.4(3)
N3 C1 C2 N2 -179.0(2)
N1 C1 C2 C3 177.4(2)
N3 C1 C2 C3 -1.1(4)
O6 N6 C3 N5 -2.0(4)
O7 N6 C3 N5 176.8(2)
O6 N6 C3 C2 176.9(2)
O7 N6 C3 C2 -4.3(3)
O5 N5 C3 N6 7.4(4)
O4 N5 C3 N6 -172.8(2)
O5 N5 C3 C2 -171.6(2)
O4 N5 C3 C2 8.2(3)
N2 C2 C3 N6 57.0(3)
C1 C2 C3 N6 -120.5(3)
N2 C2 C3 N5 -124.0(3)
C1 C2 C3 N5 58.5(3)
